data_7701042
loop_
_publ_author_name
'Parasar, Devaborniny'
'Ponduru, Tharun T.'
'Noonikara-Poyil, Anurag'
'Jayaratna, Naleen B.'
'Dias, H. V. Rasika'

_publ_section_title
;
 Acetylene and terminal alkyne complexes of copper(i) supported by
 fluorinated pyrazolates: syntheses, structures, and transformations.
;
_journal_issue 42
_journal_name_full 'Dalton transactions (Cambridge, England : 2003)'
_journal_page_first 15782
_journal_page_last 15794
_journal_paper_doi 10.1039/c9dt03350e
_journal_volume 48
_journal_year 2019
_chemical_formula_moiety 'C22 H20 Cu2 F12 N4'
_chemical_formula_sum 'C22 H20 Cu2 F12 N4'
_chemical_formula_weight 695.50
_space_group_crystal_system triclinic
_space_group_IT_number 2
_space_group_name_Hall '-P 1'
_space_group_name_H-M_alt 'P -1'
_symmetry_space_group_name_Hall '-P 1'
_symmetry_space_group_name_H-M 'P -1'
_atom_sites_solution_hydrogens geom
_atom_sites_solution_primary dual
_audit_creation_date 2017-06-22
_audit_creation_method
;
Olex2 1.2
(compiled 2017.03.28 svn.r3405 for OlexSys, GUI svn.r5337)
;
_audit_update_record
;
2019-06-18 deposited with the CCDC.    2019-09-05 downloaded from the CCDC.
;
_cell_angle_alpha 97.7580(10)
_cell_angle_beta 90.3530(10)
_cell_angle_gamma 107.1170(10)
_cell_formula_units_Z 2
_cell_length_a 8.4602(3)
_cell_length_b 9.2660(4)
_cell_length_c 17.3777(7)
_cell_measurement_reflns_used 9928
_cell_measurement_temperature 100(2)
_cell_measurement_theta_max 30.41
_cell_measurement_theta_min 3.03
_cell_volume 1288.50(9)
_computing_cell_refinement 'SAINT v8.37A (Bruker, 2015)'
_computing_data_reduction 'SAINT v8.37A (Bruker, 2015)'
_computing_molecular_graphics 'Olex2 (Dolomanov et al., 2009)'
_computing_publication_material 'Olex2 (Dolomanov et al., 2009)'
_computing_structure_refinement 'ShelXL (Sheldrick, 2015)'
_computing_structure_solution 'ShelXT (Sheldrick, 2015)'
_diffrn_ambient_temperature 100.0
_diffrn_detector_area_resol_mean 8
_diffrn_measured_fraction_theta_full 0.998
_diffrn_measured_fraction_theta_max 0.993
_diffrn_measurement_device_type 'Bruker D8 Quest with a Photon 100 CMOS detector'
_diffrn_measurement_method '\f and \w scans'
_diffrn_radiation_monochromator graphite
_diffrn_radiation_type MoK\a
_diffrn_radiation_wavelength 0.71073
_diffrn_reflns_av_R_equivalents 0.0196
_diffrn_reflns_av_unetI/netI 0.0265
_diffrn_reflns_Laue_measured_fraction_full 0.998
_diffrn_reflns_Laue_measured_fraction_max 0.993
_diffrn_reflns_limit_h_max 12
_diffrn_reflns_limit_h_min -12
_diffrn_reflns_limit_k_max 13
_diffrn_reflns_limit_k_min -13
_diffrn_reflns_limit_l_max 24
_diffrn_reflns_limit_l_min -24
_diffrn_reflns_number 17811
_diffrn_reflns_point_group_measured_fraction_full 0.998
_diffrn_reflns_point_group_measured_fraction_max 0.993
_diffrn_reflns_theta_full 25.242
_diffrn_reflns_theta_max 30.414
_diffrn_reflns_theta_min 2.755
_diffrn_source 'sealed tube'
_diffrn_standards_number 0
_exptl_absorpt_coefficient_mu 1.757
_exptl_absorpt_correction_T_max 0.7461
_exptl_absorpt_correction_T_min 0.6680
_exptl_absorpt_correction_type multi-scan
_exptl_absorpt_process_details
'SADABS-2016/2 (Bruker,2016/2) was used for absorption correction. wR2(int) was 0.0499 before and 0.0366 after correction. The Ratio of minimum to maximum transmission is 0.8953. The \l/2 correction factor is Not present.'
_exptl_crystal_colour colourless
_exptl_crystal_density_diffrn 1.793
_exptl_crystal_description plates
_exptl_crystal_F_000 692
_exptl_crystal_size_max 0.24
_exptl_crystal_size_mid 0.13
_exptl_crystal_size_min 0.025
_refine_diff_density_max 0.660
_refine_diff_density_min -0.642
_refine_diff_density_rms 0.084
_refine_ls_extinction_method none
_refine_ls_goodness_of_fit_ref 1.041
_refine_ls_hydrogen_treatment constr
_refine_ls_matrix_type full
_refine_ls_number_parameters 363
_refine_ls_number_reflns 7741
_refine_ls_number_restraints 0
_refine_ls_restrained_S_all 1.041
_refine_ls_R_factor_all 0.0337
_refine_ls_R_factor_gt 0.0274
_refine_ls_shift/su_max 0.002
_refine_ls_shift/su_mean 0.000
_refine_ls_structure_factor_coef Fsqd
_refine_ls_weighting_details 'w=1/[\s^2^(Fo^2^)+(0.0308P)^2^+0.8429P] where P=(Fo^2^+2Fc^2^)/3'
_refine_ls_weighting_scheme calc
_refine_ls_wR_factor_gt 0.0655
_refine_ls_wR_factor_ref 0.0685
_reflns_Friedel_coverage 0.000
_reflns_number_gt 6796
_reflns_number_total 7741
_reflns_threshold_expression 'I > 2\s(I)'
_cod_data_source_file c9dt03350e2.cif
_cod_data_source_block rad517_0m_a
_cod_depositor_comments 'Adding full bibliography for 7701037--7701042.cif.'
_cod_database_code 7701042
_shelx_shelxl_version_number 2014/7
_shelx_space_group_comment
;
The symmetry employed for this shelxl refinement is uniquely defined
by the following loop, which should always be used as a source of
symmetry information in preference to the above space-group names.
They are only intended as comments.
;
_shelx_estimated_absorpt_t_max 0.957
_shelx_estimated_absorpt_t_min 0.678
_olex2_refinement_description
;
1. Fixed Uiso
 At 1.2 times of:
  All C(H) groups, All C(H,H) groups
 At 1.5 times of:
  All C(H,H,H) groups
2.a Secondary CH2 refined with riding coordinates:
 C15(H15A,H15B), C18(H18A,H18B), C16(H16A,H16B), C17(H17A,H17B), C21(H21A,
 H21B), C12(H12A,H12B)
2.b Aromatic/amide H refined with riding coordinates:
 C7(H7), C2(H2)
2.c Idealised Me refined as rotating group:
 C22(H22A,H22B,H22C), C11(H11A,H11B,H11C)
;
_olex2_submission_special_instructions 'No special instructions were received'

loop_
_space_group_symop_operation_xyz
'x, y, z'
'-x, -y, -z'

loop_
_atom_site_label
_atom_site_type_symbol
_atom_site_fract_x
_atom_site_fract_y
_atom_site_fract_z
_atom_site_U_iso_or_equiv
_atom_site_adp_type
_atom_site_occupancy
_atom_site_site_symmetry_order
_atom_site_calc_flag
_atom_site_refinement_flags_posn
Cu1 Cu 0.35783(2) 0.70080(2) 0.76353(2) 0.01147(5) Uani 1 1 d .
Cu2 Cu 0.61981(2) 0.62642(2) 0.27280(2) 0.01143(5) Uani 1 1 d .
F8 F 0.73593(15) 0.87928(11) 0.16241(6) 0.0293(2) Uani 1 1 d .
F12 F 0.66445(14) 0.14009(11) 0.04844(7) 0.0306(2) Uani 1 1 d .
F2 F 0.08435(15) 0.81730(12) 0.70497(6) 0.0308(2) Uani 1 1 d .
F9 F 0.53253(14) 0.78022(13) 0.07907(7) 0.0323(2) Uani 1 1 d .
F7 F 0.78018(15) 0.84925(12) 0.03978(6) 0.0294(2) Uani 1 1 d .
F10 F 0.83334(16) 0.27045(13) -0.02503(6) 0.0335(3) Uani 1 1 d .
F6 F -0.12302(13) 0.10175(12) 0.57562(7) 0.0319(2) Uani 1 1 d .
F1 F 0.08475(18) 0.78392(13) 0.58120(7) 0.0381(3) Uani 1 1 d .
F11 F 0.91479(17) 0.25300(15) 0.08907(8) 0.0457(4) Uani 1 1 d .
F4 F 0.12941(15) 0.13161(14) 0.55308(9) 0.0487(4) Uani 1 1 d .
N3 N 0.66478(16) 0.56368(14) 0.16410(7) 0.0134(2) Uani 1 1 d .
N1 N 0.18767(15) 0.56315(13) 0.68664(7) 0.0120(2) Uani 1 1 d .
N2 N 0.19076(15) 0.41639(13) 0.67611(7) 0.0123(2) Uani 1 1 d .
N4 N 0.68796(16) 0.42404(13) 0.15056(7) 0.0133(2) Uani 1 1 d .
F3 F -0.14056(15) 0.69604(15) 0.63818(11) 0.0552(4) Uani 1 1 d .
F5 F 0.0452(3) 0.10124(14) 0.66730(8) 0.0662(6) Uani 1 1 d .
C19 C 0.47458(18) 0.66889(16) 0.35547(8) 0.0139(2) Uani 1 1 d .
C14 C 0.51243(18) 0.87183(16) 0.71922(8) 0.0150(3) Uani 1 1 d .
C8 C 0.74326(18) 0.40738(16) 0.07864(8) 0.0144(3) Uani 1 1 d .
C15 C 0.49886(19) 0.90333(16) 0.63851(8) 0.0146(3) Uani 1 1 d .
H15A H 0.5900 0.9949 0.6308 0.018 Uiso 1 1 calc R
H15B H 0.3929 0.9255 0.6303 0.018 Uiso 1 1 calc R
C18 C 0.49551(18) 0.65513(16) 0.43863(8) 0.0136(2) Uani 1 1 d .
H18A H 0.6037 0.6376 0.4474 0.016 Uiso 1 1 calc R
H18B H 0.4080 0.5647 0.4508 0.016 Uiso 1 1 calc R
C6 C 0.70621(18) 0.63110(16) 0.10025(8) 0.0144(3) Uani 1 1 d .
C3 C 0.06279(18) 0.33487(16) 0.62699(8) 0.0139(3) Uani 1 1 d .
C13 C 0.56319(19) 0.87299(17) 0.78600(9) 0.0172(3) Uani 1 1 d .
C1 C 0.05806(18) 0.56951(16) 0.64383(8) 0.0141(3) Uani 1 1 d .
C20 C 0.41315(18) 0.68336(17) 0.29343(8) 0.0150(3) Uani 1 1 d .
C16 C 0.50652(19) 0.76897(16) 0.57843(8) 0.0143(3) Uani 1 1 d .
H16A H 0.6139 0.7491 0.5860 0.017 Uiso 1 1 calc R
H16B H 0.4177 0.6768 0.5877 0.017 Uiso 1 1 calc R
C9 C 0.6895(2) 0.78479(18) 0.09570(9) 0.0193(3) Uani 1 1 d .
C7 C 0.75770(19) 0.53658(17) 0.04359(8) 0.0164(3) Uani 1 1 d .
H7 H 0.7939 0.5555 -0.0067 0.020 Uiso 1 1 calc R
C17 C 0.48758(18) 0.79529(16) 0.49469(8) 0.0126(2) Uani 1 1 d .
H17A H 0.5771 0.8860 0.4844 0.015 Uiso 1 1 calc R
H17B H 0.3802 0.8147 0.4863 0.015 Uiso 1 1 calc R
C10 C 0.7881(2) 0.26747(17) 0.04822(9) 0.0178(3) Uani 1 1 d .
C2 C -0.02632(18) 0.42707(17) 0.60428(9) 0.0164(3) Uani 1 1 d .
H2 H -0.1217 0.3994 0.5700 0.020 Uiso 1 1 calc R
C4 C 0.0209(2) 0.71626(18) 0.64240(10) 0.0209(3) Uani 1 1 d .
C21 C 0.2979(2) 0.7061(2) 0.23523(9) 0.0208(3) Uani 1 1 d .
H21A H 0.3610 0.7790 0.2017 0.025 Uiso 1 1 calc R
H21B H 0.2173 0.7513 0.2624 0.025 Uiso 1 1 calc R
C5 C 0.0298(2) 0.16761(18) 0.60614(10) 0.0204(3) Uani 1 1 d .
C12 C 0.6657(2) 0.9110(2) 0.85985(9) 0.0246(3) Uani 1 1 d .
H12A H 0.6448 0.8184 0.8855 0.029 Uiso 1 1 calc R
H12B H 0.6316 0.9885 0.8951 0.029 Uiso 1 1 calc R
C22 C 0.2043(2) 0.5575(2) 0.18462(11) 0.0326(4) Uani 1 1 d .
H22A H 0.1279 0.5775 0.1478 0.049 Uiso 1 1 calc GR
H22B H 0.1416 0.4848 0.2176 0.049 Uiso 1 1 calc GR
H22C H 0.2833 0.5145 0.1559 0.049 Uiso 1 1 calc GR
C11 C 0.8480(2) 0.9709(3) 0.84768(11) 0.0321(4) Uani 1 1 d .
H11A H 0.8830 0.8939 0.8136 0.048 Uiso 1 1 calc GR
H11B H 0.9099 0.9936 0.8979 0.048 Uiso 1 1 calc GR
H11C H 0.8700 1.0642 0.8236 0.048 Uiso 1 1 calc GR

loop_
_atom_site_aniso_label
_atom_site_aniso_U_11
_atom_site_aniso_U_22
_atom_site_aniso_U_33
_atom_site_aniso_U_23
_atom_site_aniso_U_13
_atom_site_aniso_U_12
Cu1 0.01612(9) 0.00989(8) 0.00843(8) 0.00042(6) 0.00005(6) 0.00433(6)
Cu2 0.01627(9) 0.01130(8) 0.00825(8) 0.00016(6) 0.00016(6) 0.00700(6)
F8 0.0503(7) 0.0162(4) 0.0217(5) -0.0015(4) -0.0023(5) 0.0124(5)
F12 0.0357(6) 0.0133(4) 0.0411(6) 0.0002(4) 0.0159(5) 0.0062(4)
F2 0.0486(7) 0.0214(5) 0.0277(5) -0.0038(4) -0.0036(5) 0.0218(5)
F9 0.0304(6) 0.0293(6) 0.0440(7) 0.0110(5) -0.0033(5) 0.0170(5)
F7 0.0429(6) 0.0234(5) 0.0267(5) 0.0141(4) 0.0108(5) 0.0125(5)
F10 0.0537(7) 0.0256(5) 0.0239(5) 0.0019(4) 0.0226(5) 0.0164(5)
F6 0.0201(5) 0.0184(5) 0.0488(7) -0.0069(4) -0.0018(5) -0.0018(4)
F1 0.0685(9) 0.0234(5) 0.0276(6) 0.0111(4) 0.0017(6) 0.0185(6)
F11 0.0531(8) 0.0436(7) 0.0476(8) -0.0192(6) -0.0251(6) 0.0375(6)
F4 0.0249(6) 0.0242(6) 0.0834(10) -0.0267(6) 0.0167(6) 0.0013(5)
N3 0.0204(6) 0.0118(5) 0.0095(5) 0.0007(4) 0.0007(4) 0.0073(4)
N1 0.0151(5) 0.0096(5) 0.0122(5) 0.0007(4) 0.0003(4) 0.0053(4)
N2 0.0160(5) 0.0102(5) 0.0116(5) -0.0004(4) -0.0008(4) 0.0064(4)
N4 0.0194(6) 0.0111(5) 0.0100(5) 0.0004(4) 0.0008(4) 0.0061(4)
F3 0.0211(6) 0.0313(6) 0.1187(14) 0.0131(7) -0.0104(7) 0.0155(5)
F5 0.1399(16) 0.0160(5) 0.0403(8) -0.0002(5) -0.0383(9) 0.0223(8)
C19 0.0174(6) 0.0138(6) 0.0115(6) -0.0007(5) 0.0017(5) 0.0072(5)
C14 0.0173(6) 0.0120(6) 0.0134(6) -0.0013(5) 0.0013(5) 0.0020(5)
C8 0.0187(7) 0.0142(6) 0.0108(6) -0.0005(5) 0.0008(5) 0.0065(5)
C15 0.0211(7) 0.0111(6) 0.0104(6) 0.0008(5) 0.0017(5) 0.0031(5)
C18 0.0188(7) 0.0141(6) 0.0099(6) 0.0014(5) 0.0006(5) 0.0080(5)
C6 0.0183(7) 0.0140(6) 0.0114(6) 0.0018(5) 0.0004(5) 0.0059(5)
C3 0.0154(6) 0.0126(6) 0.0128(6) -0.0008(5) 0.0002(5) 0.0039(5)
C13 0.0191(7) 0.0162(6) 0.0132(6) -0.0017(5) -0.0007(5) 0.0022(5)
C1 0.0142(6) 0.0144(6) 0.0155(6) 0.0029(5) 0.0010(5) 0.0066(5)
C20 0.0169(6) 0.0160(6) 0.0133(6) 0.0001(5) 0.0012(5) 0.0075(5)
C16 0.0203(7) 0.0150(6) 0.0088(6) 0.0006(5) 0.0000(5) 0.0078(5)
C9 0.0272(8) 0.0177(7) 0.0152(7) 0.0047(5) 0.0011(6) 0.0088(6)
C7 0.0218(7) 0.0181(7) 0.0103(6) 0.0027(5) 0.0023(5) 0.0072(6)
C17 0.0166(6) 0.0127(6) 0.0093(6) 0.0006(4) 0.0007(5) 0.0063(5)
C10 0.0220(7) 0.0173(7) 0.0140(6) -0.0021(5) 0.0021(5) 0.0079(6)
C2 0.0141(6) 0.0171(7) 0.0174(7) 0.0007(5) -0.0025(5) 0.0045(5)
C4 0.0212(7) 0.0179(7) 0.0262(8) 0.0040(6) -0.0038(6) 0.0096(6)
C21 0.0207(7) 0.0311(8) 0.0143(7) 0.0049(6) -0.0019(5) 0.0126(6)
C5 0.0224(7) 0.0143(6) 0.0226(7) -0.0028(5) -0.0030(6) 0.0050(6)
C12 0.0241(8) 0.0314(9) 0.0133(7) -0.0019(6) -0.0053(6) 0.0032(7)
C22 0.0309(9) 0.0398(10) 0.0190(8) 0.0057(7) -0.0089(7) -0.0024(8)
C11 0.0236(9) 0.0463(11) 0.0267(9) 0.0002(8) -0.0036(7) 0.0133(8)

loop_
_atom_type_symbol
_atom_type_description
_atom_type_scat_dispersion_real
_atom_type_scat_dispersion_imag
_atom_type_scat_source
C C 0.0033 0.0016 'International Tables Vol C Tables 4.2.6.8 and 6.1.1.4'
H H 0.0000 0.0000 'International Tables Vol C Tables 4.2.6.8 and 6.1.1.4'
Cu Cu 0.3201 1.2651 'International Tables Vol C Tables 4.2.6.8 and 6.1.1.4'
F F 0.0171 0.0103 'International Tables Vol C Tables 4.2.6.8 and 6.1.1.4'
N N 0.0061 0.0033 'International Tables Vol C Tables 4.2.6.8 and 6.1.1.4'

loop_
_geom_angle_atom_site_label_1
_geom_angle_atom_site_label_2
_geom_angle_atom_site_label_3
_geom_angle
_geom_angle_site_symmetry_1
_geom_angle_site_symmetry_3
N1 Cu1 N4 97.89(5) . 2_666
N1 Cu1 C14 113.33(5) . .
N4 Cu1 C14 147.53(6) 2_666 .
C13 Cu1 N1 149.06(6) . .
C13 Cu1 N4 111.53(6) . 2_666
C13 Cu1 C14 36.26(6) . .
N3 Cu2 N2 97.80(5) . 2_666
N3 Cu2 C20 118.36(6) . .
C19 Cu2 N3 153.16(6) . .
C19 Cu2 N2 107.14(6) . 2_666
C19 Cu2 C20 36.31(6) . .
C20 Cu2 N2 143.43(5) . 2_666
N4 N3 Cu2 114.39(9) . .
C6 N3 Cu2 136.84(10) . .
C6 N3 N4 107.68(11) . .
N2 N1 Cu1 114.13(9) . .
C1 N1 Cu1 138.13(10) . .
C1 N1 N2 107.55(11) . .
N1 N2 Cu2 116.83(9) . 2_666
C3 N2 Cu2 135.38(10) . 2_666
C3 N2 N1 107.62(11) . .
N3 N4 Cu1 116.79(9) . 2_666
C8 N4 Cu1 135.53(10) . 2_666
C8 N4 N3 107.65(11) . .
C18 C19 Cu2 125.59(10) . .
C20 C19 Cu2 72.75(9) . .
C20 C19 C18 161.30(15) . .
C15 C14 Cu1 124.74(10) . .
C13 C14 Cu1 71.56(10) . .
C13 C14 C15 163.40(15) . .
N4 C8 C7 110.93(13) . .
N4 C8 C10 120.35(13) . .
C7 C8 C10 128.63(13) . .
C14 C15 H15A 109.2 . .
C14 C15 H15B 109.2 . .
C14 C15 C16 112.06(12) . .
H15A C15 H15B 107.9 . .
C16 C15 H15A 109.2 . .
C16 C15 H15B 109.2 . .
C19 C18 H18A 108.8 . .
C19 C18 H18B 108.8 . .
C19 C18 C17 113.97(11) . .
H18A C18 H18B 107.7 . .
C17 C18 H18A 108.8 . .
C17 C18 H18B 108.8 . .
N3 C6 C9 120.94(13) . .
N3 C6 C7 110.90(13) . .
C7 C6 C9 128.13(13) . .
N2 C3 C2 110.89(13) . .
N2 C3 C5 120.34(13) . .
C2 C3 C5 128.73(14) . .
C14 C13 Cu1 72.18(10) . .
C14 C13 C12 163.06(16) . .
C12 C13 Cu1 124.68(12) . .
N1 C1 C2 111.07(12) . .
N1 C1 C4 120.87(13) . .
C2 C1 C4 128.06(13) . .
C19 C20 Cu2 70.94(9) . .
C19 C20 C21 162.03(15) . .
C21 C20 Cu2 126.90(11) . .
C15 C16 H16A 108.9 . .
C15 C16 H16B 108.9 . .
H16A C16 H16B 107.7 . .
C17 C16 C15 113.56(12) . .
C17 C16 H16A 108.9 . .
C17 C16 H16B 108.9 . .
F8 C9 F9 106.04(13) . .
F8 C9 F7 107.97(14) . .
F8 C9 C6 112.52(13) . .
F9 C9 C6 112.37(13) . .
F7 C9 F9 106.47(13) . .
F7 C9 C6 111.12(13) . .
C8 C7 H7 128.6 . .
C6 C7 C8 102.83(13) . .
C6 C7 H7 128.6 . .
C18 C17 H17A 109.6 . .
C18 C17 H17B 109.6 . .
C16 C17 C18 110.06(11) . .
C16 C17 H17A 109.6 . .
C16 C17 H17B 109.6 . .
H17A C17 H17B 108.2 . .
F12 C10 F10 106.66(13) . .
F12 C10 F11 106.83(14) . .
F12 C10 C8 113.18(13) . .
F10 C10 C8 110.95(13) . .
F11 C10 F10 106.69(14) . .
F11 C10 C8 112.14(13) . .
C3 C2 H2 128.6 . .
C1 C2 C3 102.86(13) . .
C1 C2 H2 128.6 . .
F2 C4 F1 105.75(14) . .
F2 C4 C1 112.45(13) . .
F1 C4 C1 111.95(14) . .
F3 C4 F2 107.74(15) . .
F3 C4 F1 107.18(15) . .
F3 C4 C1 111.43(14) . .
C20 C21 H21A 109.2 . .
C20 C21 H21B 109.2 . .
C20 C21 C22 112.23(15) . .
H21A C21 H21B 107.9 . .
C22 C21 H21A 109.2 . .
C22 C21 H21B 109.2 . .
F6 C5 F4 105.68(13) . .
F6 C5 C3 111.26(13) . .
F4 C5 C3 112.79(14) . .
F5 C5 F6 107.07(15) . .
F5 C5 F4 107.67(16) . .
F5 C5 C3 112.00(13) . .
C13 C12 H12A 109.1 . .
C13 C12 H12B 109.1 . .
C13 C12 C11 112.71(15) . .
H12A C12 H12B 107.8 . .
C11 C12 H12A 109.1 . .
C11 C12 H12B 109.1 . .
C21 C22 H22A 109.5 . .
C21 C22 H22B 109.5 . .
C21 C22 H22C 109.5 . .
H22A C22 H22B 109.5 . .
H22A C22 H22C 109.5 . .
H22B C22 H22C 109.5 . .
C12 C11 H11A 109.5 . .
C12 C11 H11B 109.5 . .
C12 C11 H11C 109.5 . .
H11A C11 H11B 109.5 . .
H11A C11 H11C 109.5 . .
H11B C11 H11C 109.5 . .

loop_
_geom_bond_atom_site_label_1
_geom_bond_atom_site_label_2
_geom_bond_distance
_geom_bond_site_symmetry_2
Cu1 N1 1.9799(12) .
Cu1 N4 1.9816(12) 2_666
Cu1 C14 1.9841(15) .
Cu1 C13 1.9770(15) .
Cu2 N3 1.9731(12) .
Cu2 N2 1.9915(12) 2_666
Cu2 C19 1.9704(14) .
Cu2 C20 1.9908(14) .
F8 C9 1.3351(18) .
F12 C10 1.3274(19) .
F2 C4 1.330(2) .
F9 C9 1.344(2) .
F7 C9 1.3363(18) .
F10 C10 1.3330(18) .
F6 C5 1.3282(19) .
F1 C4 1.343(2) .
F11 C10 1.3310(19) .
F4 C5 1.328(2) .
N3 N4 1.3549(16) .
N3 C6 1.3445(18) .
N1 N2 1.3554(16) .
N1 C1 1.3413(18) .
N2 Cu2 1.9915(12) 2_666
N2 C3 1.3433(18) .
N4 Cu1 1.9816(12) 2_666
N4 C8 1.3425(18) .
F3 C4 1.323(2) .
F5 C5 1.322(2) .
C19 C18 1.4819(19) .
C19 C20 1.234(2) .
C14 C15 1.481(2) .
C14 C13 1.233(2) .
C8 C7 1.390(2) .
C8 C10 1.487(2) .
C15 H15A 0.9900 .
C15 H15B 0.9900 .
C15 C16 1.5303(19) .
C18 H18A 0.9900 .
C18 H18B 0.9900 .
C18 C17 1.5332(19) .
C6 C9 1.484(2) .
C6 C7 1.387(2) .
C3 C2 1.386(2) .
C3 C5 1.484(2) .
C13 C12 1.486(2) .
C1 C2 1.385(2) .
C1 C4 1.486(2) .
C20 C21 1.478(2) .
C16 H16A 0.9900 .
C16 H16B 0.9900 .
C16 C17 1.5227(19) .
C7 H7 0.9500 .
C17 H17A 0.9900 .
C17 H17B 0.9900 .
C2 H2 0.9500 .
C21 H21A 0.9900 .
C21 H21B 0.9900 .
C21 C22 1.523(3) .
C12 H12A 0.9900 .
C12 H12B 0.9900 .
C12 C11 1.505(3) .
C22 H22A 0.9800 .
C22 H22B 0.9800 .
C22 H22C 0.9800 .
C11 H11A 0.9800 .
C11 H11B 0.9800 .
C11 H11C 0.9800 .
